data_8107053
loop_
_publ_author_name
'Kim, Kang-Woo'
'Wang, Di'

_publ_section_title
;
 Crystal structure of bis(ethanaminium) poly[bis(hexaselenido-\k 2 Se 1,Se
 6)palladate(II)], C4H16N2PdSe12
;
_journal_issue 3
_journal_name_full 'Zeitschrift f\"ur Kristallographie - New Crystal Structures'
_journal_page_first 933
_journal_page_last 934
_journal_paper_doi 10.1515/ncrs-2016-0011
_journal_volume 231
_journal_year 2016
_chemical_formula_sum 'C4 H16 N2 Pd Se12'
_chemical_formula_weight 1146.11
_space_group_crystal_system monoclinic
_space_group_IT_number 15
_space_group_name_Hall '-C 2yc'
_space_group_name_H-M_alt 'C 1 2/c 1'
_atom_sites_solution_hydrogens geom
_cell_angle_alpha 90
_cell_angle_beta 94.7894(15)
_cell_angle_gamma 90
_cell_formula_units_Z 4
_cell_length_a 16.8578(5)
_cell_length_b 7.6646(2)
_cell_length_c 16.7440(5)
_cell_measurement_reflns_used 4606
_cell_measurement_temperature 293(2)
_cell_measurement_theta_max 28.37
_cell_measurement_theta_min 2.42
_cell_volume 2155.91(11)
_computing_cell_refinement 'Bruker SAINT'
_computing_data_collection 'Bruker APEX2'
_computing_data_reduction 'Bruker SAINT'
_computing_molecular_graphics 'Diamond 4.0.3'
_computing_publication_material 'WinGX (Farrugia, 2012)'
_computing_structure_refinement 'SHELXL-2014/7 (Sheldrick, 2014)'
_diffrn_ambient_temperature 173(2)
_diffrn_measured_fraction_theta_full 0.998
_diffrn_measured_fraction_theta_max 0.998
_diffrn_measurement_device_type 'Bruker APEX-II CCD'
_diffrn_measurement_method '\f and \w scans'
_diffrn_radiation_type MoK\a
_diffrn_radiation_wavelength 0.71073
_diffrn_reflns_av_R_equivalents 0.0463
_diffrn_reflns_av_unetI/netI 0.0483
_diffrn_reflns_Laue_measured_fraction_full 0.998
_diffrn_reflns_Laue_measured_fraction_max 0.998
_diffrn_reflns_limit_h_max 21
_diffrn_reflns_limit_h_min -21
_diffrn_reflns_limit_k_max 9
_diffrn_reflns_limit_k_min -8
_diffrn_reflns_limit_l_max 18
_diffrn_reflns_limit_l_min -21
_diffrn_reflns_number 9719
_diffrn_reflns_point_group_measured_fraction_full 0.998
_diffrn_reflns_point_group_measured_fraction_max 0.998
_diffrn_reflns_theta_full 27.496
_diffrn_reflns_theta_max 27.496
_diffrn_reflns_theta_min 2.425
_exptl_absorpt_coefficient_mu 21.109
_exptl_absorpt_correction_T_max 0.2017
_exptl_absorpt_correction_T_min 0.0486
_exptl_absorpt_correction_type numerical
_exptl_absorpt_process_details '(SADABS; Bruker, 2008)'
_exptl_crystal_colour black
_exptl_crystal_density_diffrn 3.531
_exptl_crystal_description blocks
_exptl_crystal_F_000 2032
_exptl_crystal_size_max 0.190
_exptl_crystal_size_mid 0.145
_exptl_crystal_size_min 0.132
_refine_diff_density_max 1.285
_refine_diff_density_min -2.666
_refine_diff_density_rms 0.242
_refine_ls_extinction_coef 0.00010(3)
_refine_ls_extinction_expression Fc^*^=kFc[1+0.001xFc^2^\l^3^/sin(2\q)]^-1/4^
_refine_ls_extinction_method 'SHELXL-2014/7 (Sheldrick 2014'
_refine_ls_goodness_of_fit_ref 1.089
_refine_ls_hydrogen_treatment constr
_refine_ls_matrix_type full
_refine_ls_number_parameters 90
_refine_ls_number_reflns 2462
_refine_ls_number_restraints 0
_refine_ls_restrained_S_all 1.089
_refine_ls_R_factor_all 0.0428
_refine_ls_R_factor_gt 0.0351
_refine_ls_shift/su_max 0.086
_refine_ls_shift/su_mean 0.005
_refine_ls_structure_factor_coef Fsqd
_refine_ls_weighting_details 'w=1/[\s^2^(Fo^2^)+(0.0200P)^2^+12.0000P] where P=(Fo^2^+2Fc^2^)/3'
_refine_ls_weighting_scheme calc
_refine_ls_wR_factor_gt 0.0702
_refine_ls_wR_factor_ref 0.0722
_reflns_Friedel_coverage 0.000
_reflns_Friedel_fraction_full .
_reflns_Friedel_fraction_max .
_reflns_number_gt 2108
_reflns_number_total 2462
_reflns_threshold_expression 'I > 2\s(I)'
_cod_data_source_file suppl_ncrs-2016-0011_suppl.cif
_cod_data_source_block 1
_cod_original_sg_symbol_H-M 'C 2/c'
_cod_database_code 8107053
_shelx_space_group_comment
;
The symmetry employed for this shelxl refinement is uniquely defined
by the following loop, which should always be used as a source of
symmetry information in preference to the above space-group names.
They are only intended as comments.
;

loop_
_space_group_symop_operation_xyz
'x, y, z'
'-x, y, -z+1/2'
'x+1/2, y+1/2, z'
'-x+1/2, y+1/2, -z+1/2'
'-x, -y, -z'
'x, -y, z-1/2'
'-x+1/2, -y+1/2, -z'
'x+1/2, -y+1/2, z-1/2'

loop_
_atom_site_label
_atom_site_type_symbol
_atom_site_fract_x
_atom_site_fract_y
_atom_site_fract_z
_atom_site_U_iso_or_equiv
_atom_site_adp_type
_atom_site_occupancy
_atom_site_site_symmetry_order
_atom_site_calc_flag
_atom_site_refinement_flags_posn
_atom_site_refinement_flags_adp
_atom_site_refinement_flags_occupancy
_atom_site_disorder_assembly
_atom_site_disorder_group
Pd1 Pd 0.2500 0.7500 0.0000 0.01527(15) Uani 1 2 d S . P . .
Se1 Se 0.31090(3) 0.76904(7) 0.13701(3) 0.01807(15) Uani 1 1 d . . . . .
Se2 Se 0.24174(3) 0.97838(7) 0.20654(3) 0.01847(15) Uani 1 1 d . . . . .
N1 N 0.1823(3) 1.3972(7) 0.0976(3) 0.0303(12) Uani 1 1 d . . . . .
H11 H 0.2080 1.4541 0.0612 0.045 Uiso 1 1 calc R U . . .
H12 H 0.1895 1.2830 0.0922 0.045 Uiso 1 1 calc R U . . .
H13 H 0.2011 1.4304 0.1465 0.045 Uiso 1 1 calc R U . . .
Se3 Se 0.11291(3) 0.86258(8) 0.21553(3) 0.02135(15) Uani 1 1 d . . . . .
Se4 Se 0.10761(3) 1.25157(7) -0.15606(4) 0.02247(16) Uani 1 1 d . . . . .
C2 C 0.0546(5) 1.3751(10) 0.1517(7) 0.064(3) Uani 1 1 d . . . . .
H2A H -0.0010 1.4027 0.1436 0.097 Uiso 1 1 calc . U . . .
H2B H 0.0770 1.4292 0.2002 0.097 Uiso 1 1 calc . U . . .
H2C H 0.0612 1.2510 0.1557 0.097 Uiso 1 1 calc . U . . .
Se5 Se 0.05917(3) 1.02682(8) -0.07800(4) 0.02122(15) Uani 1 1 d . . . . .
Se6 Se 0.15785(3) 0.98087(7) 0.02674(3) 0.01944(15) Uani 1 1 d . . . . .
C1 C 0.0944(5) 1.4385(11) 0.0855(6) 0.060(2) Uani 1 1 d . . . . .
H1A H 0.0870 1.5637 0.0806 0.072 Uiso 1 1 calc R U . . .
H1B H 0.0718 1.3845 0.0364 0.072 Uiso 1 1 calc R U . . .

loop_
_atom_site_aniso_label
_atom_site_aniso_U_11
_atom_site_aniso_U_22
_atom_site_aniso_U_33
_atom_site_aniso_U_23
_atom_site_aniso_U_13
_atom_site_aniso_U_12
Pd1 0.0160(3) 0.0176(3) 0.0126(3) 0.0004(2) 0.0029(2) 0.0018(2)
Se1 0.0179(3) 0.0225(3) 0.0140(3) -0.0003(2) 0.0024(2) 0.0012(2)
Se2 0.0197(3) 0.0208(3) 0.0150(3) -0.0031(2) 0.0026(2) -0.0023(2)
N1 0.033(3) 0.032(3) 0.027(3) -0.005(3) 0.006(2) -0.010(2)
Se3 0.0183(3) 0.0282(3) 0.0178(3) -0.0039(3) 0.0033(2) -0.0022(2)
Se4 0.0262(3) 0.0202(3) 0.0221(3) 0.0009(2) 0.0087(3) 0.0010(2)
C2 0.054(5) 0.046(5) 0.094(8) -0.012(5) 0.013(5) -0.003(4)
Se5 0.0159(3) 0.0284(3) 0.0195(3) 0.0062(3) 0.0024(2) -0.0002(2)
Se6 0.0204(3) 0.0230(3) 0.0151(3) -0.0007(2) 0.0026(2) 0.0060(2)
C1 0.068(5) 0.043(5) 0.069(7) -0.020(5) 0.004(5) 0.000(4)

loop_
_atom_type_symbol
_atom_type_description
_atom_type_scat_dispersion_real
_atom_type_scat_dispersion_imag
_atom_type_scat_source
H H 0.0000 0.0000 'International Tables Vol C Tables 4.2.6.8 and 6.1.1.4'
C C 0.0033 0.0016 'International Tables Vol C Tables 4.2.6.8 and 6.1.1.4'
N N 0.0061 0.0033 'International Tables Vol C Tables 4.2.6.8 and 6.1.1.4'
Se Se -0.0929 2.2259 'International Tables Vol C Tables 4.2.6.8 and 6.1.1.4'
Pd Pd -0.9988 1.0072 'International Tables Vol C Tables 4.2.6.8 and 6.1.1.4'

loop_
_geom_angle_atom_site_label_1
_geom_angle_atom_site_label_2
_geom_angle_atom_site_label_3
_geom_angle
_geom_angle_site_symmetry_1
_geom_angle_site_symmetry_3
Se6 Pd1 Se6 180.0 7_565 .
Se6 Pd1 Se1 89.513(18) 7_565 .
Se6 Pd1 Se1 90.489(18) . .
Se6 Pd1 Se1 90.487(18) 7_565 7_565
Se6 Pd1 Se1 89.512(18) . 7_565
Se1 Pd1 Se1 180.0 . 7_565
Se2 Se1 Pd1 108.65(3) . .
Se1 Se2 Se3 105.78(3) . .
C1 N1 H11 109.5 . .
C1 N1 H12 109.5 . .
H11 N1 H12 109.5 . .
C1 N1 H13 109.5 . .
H11 N1 H13 109.5 . .
H12 N1 H13 109.5 . .
Se4 Se3 Se2 107.83(3) 6_576 .
Se3 Se4 Se5 106.25(3) 6_575 .
C1 C2 H2A 109.5 . .
C1 C2 H2B 109.5 . .
H2A C2 H2B 109.5 . .
C1 C2 H2C 109.5 . .
H2A C2 H2C 109.5 . .
H2B C2 H2C 109.5 . .
Se6 Se5 Se4 105.59(3) . .
Se5 Se6 Pd1 113.47(3) . .
C2 C1 N1 110.1(7) . .
C2 C1 H1A 109.6 . .
N1 C1 H1A 109.6 . .
C2 C1 H1B 109.6 . .
N1 C1 H1B 109.6 . .
H1A C1 H1B 108.2 . .

loop_
_geom_bond_atom_site_label_1
_geom_bond_atom_site_label_2
_geom_bond_distance
_geom_bond_site_symmetry_2
Pd1 Se6 2.4210(5) 7_565
Pd1 Se6 2.4210(5) .
Pd1 Se1 2.4383(6) .
Pd1 Se1 2.4383(6) 7_565
Se1 Se2 2.3486(8) .
Se2 Se3 2.3625(7) .
N1 C1 1.512(9) .
N1 H11 0.8900 .
N1 H12 0.8900 .
N1 H13 0.8900 .
Se3 Se4 2.3300(8) 6_576
Se4 Se3 2.3300(8) 6_575
Se4 Se5 2.3497(8) .
C2 C1 1.427(13) .
C2 H2A 0.9600 .
C2 H2B 0.9600 .
C2 H2C 0.9600 .
Se5 Se6 2.3409(8) .
C1 H1A 0.9700 .
C1 H1B 0.9700 .
